data_7229756
loop_
_publ_author_name
'Ouyang, Jinbo'
'Na, Bing'
'Zhou, Limin'
'Xiao, Saijin'
'Xiong, Guoxuan'
'Jin, Tianxiang'

_publ_section_title
;
 Crystal structures and phase transformation of two novel solvates of
 valnemulin hydrochloride
;
_journal_issue 5
_journal_name_full CrystEngComm
_journal_page_first 563
_journal_paper_doi 10.1039/C7CE01524K
_journal_volume 20
_journal_year 2018
_chemical_absolute_configuration unk
_chemical_formula_sum 'C33 H61 Cl N2 O7 S'
_chemical_formula_weight 665.34
_space_group_crystal_system monoclinic
_space_group_IT_number 4
_space_group_name_Hall 'P 2yb'
_space_group_name_H-M_alt 'P 1 21 1'
_symmetry_space_group_name_Hall 'P 2yb'
_symmetry_space_group_name_H-M 'P 1 21 1'
_atom_sites_solution_hydrogens mixed
_audit_creation_method SHELXL-2014/7
_audit_update_record
;
2017-10-20 deposited with the CCDC.
2017-12-11 downloaded from the CCDC.
;
_cell_angle_alpha 90
_cell_angle_beta 104.34(3)
_cell_angle_gamma 90
_cell_formula_units_Z 2
_cell_length_a 8.4013(17)
_cell_length_b 16.424(3)
_cell_length_c 13.536(3)
_cell_measurement_reflns_used 18792
_cell_measurement_temperature 113(2)
_cell_measurement_theta_max 72.9
_cell_measurement_theta_min 1.99
_cell_volume 1809.5(7)
_computing_structure_refinement 'SHELXL-2014/7 (Sheldrick, 2014)'
_diffrn_ambient_temperature 113(2)
_diffrn_measured_fraction_theta_full 0.999
_diffrn_measured_fraction_theta_max 0.996
_diffrn_measurement_device_type 'rigaku r-axis rapid'
_diffrn_radiation_type MoK\a
_diffrn_radiation_wavelength 0.71073
_diffrn_reflns_av_R_equivalents 0.0432
_diffrn_reflns_av_unetI/netI 0.0786
_diffrn_reflns_Laue_measured_fraction_full 0.999
_diffrn_reflns_Laue_measured_fraction_max 0.996
_diffrn_reflns_limit_h_max 11
_diffrn_reflns_limit_h_min -11
_diffrn_reflns_limit_k_max 21
_diffrn_reflns_limit_k_min -20
_diffrn_reflns_limit_l_max 16
_diffrn_reflns_limit_l_min -17
_diffrn_reflns_number 18792
_diffrn_reflns_point_group_measured_fraction_full 0.970
_diffrn_reflns_point_group_measured_fraction_max 0.960
_diffrn_reflns_theta_full 25.242
_diffrn_reflns_theta_max 27.969
_diffrn_reflns_theta_min 1.987
_exptl_absorpt_coefficient_mu 0.209
_exptl_absorpt_correction_T_max 0.975
_exptl_absorpt_correction_T_min 0.959
_exptl_absorpt_correction_type multi-scan
_exptl_absorpt_process_details crystalclear
_exptl_crystal_colour colorless
_exptl_crystal_density_diffrn 1.221
_exptl_crystal_description block
_exptl_crystal_F_000 724
_exptl_crystal_size_max 0.200
_exptl_crystal_size_mid 0.180
_exptl_crystal_size_min 0.120
_refine_diff_density_max 0.218
_refine_diff_density_min -0.314
_refine_diff_density_rms 0.054
_refine_ls_abs_structure_details
;
 Flack x determined using 2038 quotients [(I+)-(I-)]/[(I+)+(I-)]
 (Parsons, Flack and Wagner, Acta Cryst. B69 (2013) 249-259).
;
_refine_ls_abs_structure_Flack -0.03(3)
_refine_ls_extinction_method none
_refine_ls_goodness_of_fit_ref 1.018
_refine_ls_hydrogen_treatment mixed
_refine_ls_matrix_type full
_refine_ls_number_parameters 427
_refine_ls_number_reflns 8347
_refine_ls_number_restraints 11
_refine_ls_restrained_S_all 1.018
_refine_ls_R_factor_all 0.0647
_refine_ls_R_factor_gt 0.0480
_refine_ls_shift/su_max 0.000
_refine_ls_shift/su_mean 0.000
_refine_ls_structure_factor_coef Fsqd
_refine_ls_weighting_details 'w=1/[\s^2^(Fo^2^)+(0.0360P)^2^] where P=(Fo^2^+2Fc^2^)/3'
_refine_ls_weighting_scheme calc
_refine_ls_wR_factor_gt 0.0832
_refine_ls_wR_factor_ref 0.0903
_reflns_Friedel_coverage 0.864
_reflns_Friedel_fraction_full 0.940
_reflns_Friedel_fraction_max 0.922
_reflns_number_gt 6563
_reflns_number_total 8347
_reflns_threshold_expression 'I > 2\s(I)'
_cod_data_source_file c7ce01524k1.cif
_cod_data_source_block VHWES
_cod_depositor_comments 'Adding full bibliography for 7229756--7229757.cif.'
_cod_database_code 7229756
_shelx_shelxl_version_number 2014/7
_shelx_space_group_comment
;
The symmetry employed for this shelxl refinement is uniquely defined
by the following loop, which should always be used as a source of
symmetry information in preference to the above space-group names.
They are only intended as comments.
;
_shelx_estimated_absorpt_t_min 0.959
_shelx_estimated_absorpt_t_max 0.975

loop_
_space_group_symop_operation_xyz
'x, y, z'
'-x, y+1/2, -z'

loop_
_atom_site_label
_atom_site_type_symbol
_atom_site_fract_x
_atom_site_fract_y
_atom_site_fract_z
_atom_site_U_iso_or_equiv
_atom_site_adp_type
_atom_site_occupancy
_atom_site_site_symmetry_order
_atom_site_calc_flag
_atom_site_refinement_flags_posn
_atom_site_refinement_flags_adp
S1 S 0.63383(10) 0.77135(6) 0.38531(6) 0.0301(2) Uani 1 1 d . .
O1 O 1.4333(3) 0.92630(16) 0.87485(19) 0.0409(7) Uani 1 1 d . .
O2 O 1.4581(3) 0.54574(14) 0.71934(19) 0.0280(6) Uani 1 1 d . .
H2 H 1.3993 0.5125 0.7415 0.042 Uiso 1 1 calc R U
O3 O 1.0045(2) 0.81197(13) 0.54304(16) 0.0216(5) Uani 1 1 d . .
O4 O 1.0614(3) 0.76734(15) 0.39763(16) 0.0297(5) Uani 1 1 d . .
O5 O 0.5995(3) 0.90889(13) 0.17801(17) 0.0238(5) Uani 1 1 d . .
N1 N 0.4858(3) 0.78436(18) 0.1360(2) 0.0245(6) Uani 1 1 d D .
H1 H 0.401(3) 0.7550(17) 0.100(2) 0.029 Uiso 1 1 d D U
N2 N 0.3254(3) 0.99150(18) 0.0978(2) 0.0257(7) Uani 1 1 d D .
H2A H 0.387(3) 1.0087(19) 0.0553(17) 0.031 Uiso 1 1 d D U
H2B H 0.372(3) 1.0092(19) 0.1629(11) 0.031 Uiso 1 1 d D U
H2C H 0.222(2) 1.014(2) 0.076(2) 0.061(14) Uiso 1 1 d D .
C1 C 1.4769(4) 0.8604(2) 0.8481(3) 0.0295(8) Uani 1 1 d . .
C2 C 1.6384(4) 0.8215(3) 0.8996(3) 0.0388(10) Uani 1 1 d . .
H2D H 1.6371 0.8025 0.9688 0.047 Uiso 1 1 calc R U
H2E H 1.7298 0.8607 0.9052 0.047 Uiso 1 1 calc R U
C3 C 1.6576(4) 0.7497(2) 0.8318(3) 0.0331(9) Uani 1 1 d . .
H3A H 1.6333 0.6978 0.8622 0.040 Uiso 1 1 calc R U
H3B H 1.7709 0.7474 0.8227 0.040 Uiso 1 1 calc R U
C4 C 1.5322(4) 0.7651(2) 0.7281(2) 0.0228(7) Uani 1 1 d . .
C5 C 1.3871(4) 0.80605(19) 0.7623(2) 0.0201(7) Uani 1 1 d . .
H5 H 1.3343 0.7622 0.7945 0.024 Uiso 1 1 calc R U
C6 C 1.2473(4) 0.84531(19) 0.6777(2) 0.0184(7) Uani 1 1 d . .
C7 C 1.3300(4) 0.9086(2) 0.6208(2) 0.0225(7) Uani 1 1 d . .
H7 H 1.3811 0.9506 0.6724 0.027 Uiso 1 1 calc R U
C8 C 1.4709(4) 0.8699(2) 0.5831(3) 0.0264(8) Uani 1 1 d . .
H8A H 1.4246 0.8283 0.5309 0.032 Uiso 1 1 calc R U
H8B H 1.5234 0.9124 0.5501 0.032 Uiso 1 1 calc R U
C9 C 1.6011(4) 0.8303(2) 0.6677(3) 0.0277(8) Uani 1 1 d . .
H9A H 1.6564 0.8731 0.7156 0.033 Uiso 1 1 calc R U
H9B H 1.6848 0.8047 0.6376 0.033 Uiso 1 1 calc R U
C10 C 1.2151(4) 0.9543(2) 0.5328(3) 0.0298(8) Uani 1 1 d . .
H10A H 1.1818 0.9179 0.4739 0.045 Uiso 1 1 calc R U
H10B H 1.2725 1.0016 0.5142 0.045 Uiso 1 1 calc R U
H10C H 1.1176 0.9725 0.5540 0.045 Uiso 1 1 calc R U
C11 C 1.1223(4) 0.8865(2) 0.7281(3) 0.0262(8) Uani 1 1 d . .
H11A H 1.1710 0.9359 0.7637 0.039 Uiso 1 1 calc R U
H11B H 1.0932 0.8489 0.7770 0.039 Uiso 1 1 calc R U
H11C H 1.0233 0.9009 0.6756 0.039 Uiso 1 1 calc R U
C12 C 1.4919(4) 0.68438(19) 0.6668(2) 0.0220(7) Uani 1 1 d . .
H12 H 1.4267 0.6995 0.5969 0.026 Uiso 1 1 calc R U
C13 C 1.6507(4) 0.6434(2) 0.6541(3) 0.0341(9) Uani 1 1 d . .
H13A H 1.7125 0.6819 0.6226 0.051 Uiso 1 1 calc R U
H13B H 1.6227 0.5952 0.6106 0.051 Uiso 1 1 calc R U
H13C H 1.7180 0.6271 0.7211 0.051 Uiso 1 1 calc R U
C14 C 1.3840(4) 0.62571(19) 0.7118(2) 0.0209(7) Uani 1 1 d . .
H14 H 1.3870 0.6446 0.7825 0.025 Uiso 1 1 calc R U
C15 C 1.2004(4) 0.6209(2) 0.6513(2) 0.0200(7) Uani 1 1 d . .
C16 C 1.1122(4) 0.5576(2) 0.7030(3) 0.0279(8) Uani 1 1 d . .
H16A H 0.9953 0.5560 0.6678 0.042 Uiso 1 1 calc R U
H16B H 1.1243 0.5726 0.7745 0.042 Uiso 1 1 calc R U
H16C H 1.1609 0.5037 0.6995 0.042 Uiso 1 1 calc R U
C17 C 1.1758(4) 0.5966(2) 0.5405(3) 0.0259(8) Uani 1 1 d . .
H17 H 1.0772 0.6162 0.4962 0.031 Uiso 1 1 calc R U
C18 C 1.2681(5) 0.5533(2) 0.4961(3) 0.0359(9) Uani 1 1 d . .
H18A H 1.3689 0.5315 0.5350 0.043 Uiso 1 1 calc R U
H18B H 1.2345 0.5436 0.4247 0.043 Uiso 1 1 calc R U
C19 C 1.1093(3) 0.7014(2) 0.6579(2) 0.0202(7) Uani 1 1 d . .
H19A H 0.9906 0.6918 0.6290 0.024 Uiso 1 1 calc R U
H19B H 1.1240 0.7148 0.7310 0.024 Uiso 1 1 calc R U
C20 C 1.1590(3) 0.7767(2) 0.6050(2) 0.0181(6) Uani 1 1 d . .
H20 H 1.2298 0.7594 0.5592 0.022 Uiso 1 1 calc R U
C21 C 0.9711(4) 0.8007(2) 0.4419(2) 0.0247(8) Uani 1 1 d . .
C22 C 0.8080(4) 0.8371(2) 0.3898(3) 0.0309(9) Uani 1 1 d . .
H22A H 0.8098 0.8517 0.3191 0.037 Uiso 1 1 calc R U
H22B H 0.7928 0.8880 0.4255 0.037 Uiso 1 1 calc R U
C23 C 0.6300(4) 0.6964(2) 0.2835(2) 0.0273(8) Uani 1 1 d . .
C24 C 0.7741(5) 0.6376(2) 0.3119(3) 0.0353(9) Uani 1 1 d . .
H24A H 0.7852 0.6179 0.3817 0.053 Uiso 1 1 calc R U
H24B H 0.8752 0.6656 0.3078 0.053 Uiso 1 1 calc R U
H24C H 0.7546 0.5913 0.2647 0.053 Uiso 1 1 calc R U
C25 C 0.4703(5) 0.6503(2) 0.2776(3) 0.0434(11) Uani 1 1 d . .
H25A H 0.4555 0.6088 0.2241 0.065 Uiso 1 1 calc R U
H25B H 0.3778 0.6885 0.2615 0.065 Uiso 1 1 calc R U
H25C H 0.4750 0.6241 0.3432 0.065 Uiso 1 1 calc R U
C26 C 0.6307(4) 0.7361(2) 0.1806(2) 0.0254(8) Uani 1 1 d . .
H26A H 0.7288 0.7715 0.1901 0.030 Uiso 1 1 calc R U
H26B H 0.6411 0.6927 0.1318 0.030 Uiso 1 1 calc R U
C27 C 0.4805(4) 0.8656(2) 0.1403(2) 0.0218(7) Uani 1 1 d . .
C28 C 0.3090(4) 0.9011(2) 0.0952(2) 0.0234(7) Uani 1 1 d . .
H28 H 0.2710 0.8832 0.0225 0.028 Uiso 1 1 calc R U
C29 C 0.1833(4) 0.8727(2) 0.1529(3) 0.0290(8) Uani 1 1 d . .
H29 H 0.1901 0.8120 0.1566 0.035 Uiso 1 1 calc R U
C30 C 0.2249(4) 0.9040(3) 0.2622(3) 0.0356(9) Uani 1 1 d . .
H30A H 0.2157 0.9635 0.2619 0.053 Uiso 1 1 calc R U
H30B H 0.3375 0.8881 0.2965 0.053 Uiso 1 1 calc R U
H30C H 0.1484 0.8805 0.2985 0.053 Uiso 1 1 calc R U
C31 C 0.0087(4) 0.8941(3) 0.0953(3) 0.0500(12) Uani 1 1 d . .
H31A H -0.0684 0.8751 0.1341 0.075 Uiso 1 1 calc R U
H31B H -0.0167 0.8676 0.0284 0.075 Uiso 1 1 calc R U
H31C H -0.0012 0.9532 0.0864 0.075 Uiso 1 1 calc R U
O6 O -0.0675(3) 0.59254(18) -0.0124(2) 0.0462(7) Uani 1 1 d . .
H6 H 0.0069 0.6185 -0.0302 0.069 Uiso 1 1 calc R U
C32 C -0.0421(5) 0.5970(3) 0.0951(3) 0.0538(12) Uani 1 1 d . .
H32A H -0.1463 0.5840 0.1134 0.065 Uiso 1 1 calc R U
H32B H -0.0108 0.6533 0.1178 0.065 Uiso 1 1 calc R U
C33 C 0.0885(5) 0.5398(4) 0.1497(4) 0.0677(16) Uani 1 1 d . .
H33A H 0.0558 0.4837 0.1298 0.102 Uiso 1 1 calc R U
H33B H 0.1035 0.5459 0.2235 0.102 Uiso 1 1 calc R U
H33C H 0.1919 0.5522 0.1317 0.102 Uiso 1 1 calc R U
O7 O 0.4860(3) 0.56907(16) 0.0152(2) 0.0380(7) Uani 1 1 d D .
H7A H 0.398(3) 0.5969(18) -0.009(3) 0.046 Uiso 1 1 d D U
H7B H 0.470(4) 0.5263(15) 0.049(3) 0.046 Uiso 1 1 d D U
Cl1 Cl 0.20957(10) 0.70239(5) -0.04310(6) 0.0311(2) Uani 1 1 d . .

loop_
_atom_site_aniso_label
_atom_site_aniso_U_11
_atom_site_aniso_U_22
_atom_site_aniso_U_33
_atom_site_aniso_U_23
_atom_site_aniso_U_13
_atom_site_aniso_U_12
S1 0.0284(4) 0.0377(5) 0.0227(4) -0.0018(4) 0.0034(3) 0.0032(4)
O1 0.0444(16) 0.0404(17) 0.0333(15) -0.0164(13) 0.0010(12) -0.0087(13)
O2 0.0240(12) 0.0195(13) 0.0392(15) 0.0092(11) 0.0059(10) 0.0051(10)
O3 0.0199(11) 0.0225(13) 0.0187(12) -0.0017(10) -0.0026(9) 0.0052(9)
O4 0.0391(14) 0.0297(14) 0.0199(12) -0.0023(11) 0.0066(10) -0.0002(12)
O5 0.0225(11) 0.0202(13) 0.0270(13) -0.0007(10) 0.0027(9) -0.0015(10)
N1 0.0280(15) 0.0188(16) 0.0226(15) -0.0034(12) -0.0016(11) -0.0030(12)
N2 0.0207(15) 0.0259(17) 0.0284(17) 0.0018(14) 0.0019(12) -0.0008(12)
C1 0.0280(19) 0.036(2) 0.0229(19) -0.0018(17) 0.0028(15) -0.0074(16)
C2 0.032(2) 0.049(3) 0.029(2) -0.0037(19) -0.0037(15) -0.0077(19)
C3 0.0188(17) 0.040(2) 0.036(2) 0.0060(17) -0.0021(14) -0.0017(15)
C4 0.0160(15) 0.0229(18) 0.0283(18) 0.0015(15) 0.0034(12) -0.0031(14)
C5 0.0207(16) 0.0217(19) 0.0177(16) 0.0014(13) 0.0046(12) -0.0053(13)
C6 0.0221(16) 0.0165(17) 0.0164(16) -0.0029(13) 0.0041(12) -0.0024(13)
C7 0.0309(18) 0.0166(18) 0.0205(17) -0.0015(14) 0.0074(13) -0.0032(14)
C8 0.033(2) 0.0215(19) 0.0281(19) 0.0038(15) 0.0145(15) -0.0046(15)
C9 0.0247(18) 0.025(2) 0.035(2) 0.0013(16) 0.0109(15) -0.0073(15)
C10 0.044(2) 0.0176(19) 0.026(2) 0.0019(16) 0.0055(16) -0.0044(16)
C11 0.0287(19) 0.025(2) 0.0252(19) -0.0054(15) 0.0073(15) 0.0004(15)
C12 0.0171(16) 0.0229(19) 0.0276(18) 0.0029(14) 0.0081(13) 0.0008(13)
C13 0.0244(19) 0.035(2) 0.047(2) 0.0048(19) 0.0161(17) 0.0040(16)
C14 0.0188(16) 0.0179(18) 0.0261(18) 0.0021(14) 0.0054(13) 0.0049(13)
C15 0.0159(15) 0.0182(18) 0.0254(18) 0.0017(14) 0.0041(13) -0.0008(13)
C16 0.0251(18) 0.0180(18) 0.040(2) 0.0039(16) 0.0074(15) -0.0022(14)
C17 0.0289(19) 0.0179(19) 0.0268(19) -0.0019(15) -0.0011(15) 0.0000(14)
C18 0.040(2) 0.036(2) 0.031(2) -0.0062(18) 0.0082(16) 0.0035(18)
C19 0.0142(14) 0.0190(17) 0.0265(17) -0.0012(15) 0.0033(12) -0.0002(14)
C20 0.0147(14) 0.0184(17) 0.0196(15) -0.0004(14) 0.0013(11) 0.0023(13)
C21 0.0309(19) 0.0180(19) 0.0212(18) 0.0006(14) -0.0012(14) -0.0044(14)
C22 0.037(2) 0.023(2) 0.0243(19) -0.0014(15) -0.0091(15) 0.0037(15)
C23 0.0327(19) 0.0235(19) 0.0233(18) 0.0018(16) 0.0027(14) -0.0038(16)
C24 0.046(2) 0.022(2) 0.032(2) 0.0005(16) -0.0007(17) 0.0026(17)
C25 0.043(2) 0.042(3) 0.041(2) 0.009(2) 0.0042(19) -0.0163(19)
C26 0.0314(19) 0.0203(17) 0.0216(18) -0.0028(14) 0.0010(14) 0.0014(14)
C27 0.0243(17) 0.0231(19) 0.0177(17) 0.0011(14) 0.0049(13) -0.0002(14)
C28 0.0257(17) 0.0214(19) 0.0218(18) -0.0010(15) 0.0034(13) -0.0017(14)
C29 0.0241(18) 0.031(2) 0.032(2) 0.0009(16) 0.0059(15) -0.0057(15)
C30 0.035(2) 0.043(3) 0.033(2) 0.0007(19) 0.0151(16) -0.0034(18)
C31 0.022(2) 0.075(3) 0.052(3) 0.008(2) 0.0076(18) -0.010(2)
O6 0.0383(16) 0.058(2) 0.0390(16) -0.0025(14) 0.0032(12) -0.0244(14)
C32 0.049(3) 0.072(4) 0.045(3) -0.012(2) 0.020(2) -0.022(2)
C33 0.049(3) 0.109(4) 0.043(3) 0.011(3) 0.005(2) -0.030(3)
O7 0.0472(16) 0.0269(16) 0.0406(17) 0.0020(12) 0.0121(13) 0.0040(12)
Cl1 0.0346(4) 0.0322(5) 0.0244(4) -0.0013(4) 0.0032(3) -0.0093(4)

loop_
_atom_type_symbol
_atom_type_description
_atom_type_scat_dispersion_real
_atom_type_scat_dispersion_imag
_atom_type_scat_source
C C 0.0033 0.0016 'International Tables Vol C Tables 4.2.6.8 and 6.1.1.4'
H H 0.0000 0.0000 'International Tables Vol C Tables 4.2.6.8 and 6.1.1.4'
N N 0.0061 0.0033 'International Tables Vol C Tables 4.2.6.8 and 6.1.1.4'
O O 0.0106 0.0060 'International Tables Vol C Tables 4.2.6.8 and 6.1.1.4'
S S 0.1246 0.1234 'International Tables Vol C Tables 4.2.6.8 and 6.1.1.4'
Cl Cl 0.1484 0.1585 'International Tables Vol C Tables 4.2.6.8 and 6.1.1.4'

loop_
_geom_angle_atom_site_label_1
_geom_angle_atom_site_label_2
_geom_angle_atom_site_label_3
_geom_angle
C22 S1 C23 106.74(17)
C14 O2 H2 109.5
C21 O3 C20 117.3(2)
C27 N1 C26 124.1(3)
C27 N1 H1 122(2)
C26 N1 H1 114(2)
C28 N2 H2A 111(2)
C28 N2 H2B 111(2)
H2A N2 H2B 109.4(18)
C28 N2 H2C 109(2)
H2A N2 H2C 108.3(18)
H2B N2 H2C 108.8(18)
O1 C1 C2 122.6(3)
O1 C1 C5 128.3(3)
C2 C1 C5 109.1(3)
C1 C2 C3 105.5(3)
C1 C2 H2D 110.6
C3 C2 H2D 110.6
C1 C2 H2E 110.6
C3 C2 H2E 110.6
H2D C2 H2E 108.8
C2 C3 C4 105.5(3)
C2 C3 H3A 110.6
C4 C3 H3A 110.6
C2 C3 H3B 110.6
C4 C3 H3B 110.6
H3A C3 H3B 108.8
C9 C4 C3 109.4(3)
C9 C4 C12 111.6(3)
C3 C4 C12 110.6(3)
C9 C4 C5 106.4(3)
C3 C4 C5 102.0(3)
C12 C4 C5 116.3(2)
C1 C5 C4 101.8(2)
C1 C5 C6 117.5(3)
C4 C5 C6 117.4(3)
C1 C5 H5 106.4
C4 C5 H5 106.4
C6 C5 H5 106.4
C11 C6 C7 111.2(3)
C11 C6 C20 109.1(2)
C7 C6 C20 111.8(2)
C11 C6 C5 109.1(3)
C7 C6 C5 107.0(2)
C20 C6 C5 108.6(2)
C10 C7 C8 109.4(3)
C10 C7 C6 116.1(3)
C8 C7 C6 111.3(3)
C10 C7 H7 106.5
C8 C7 H7 106.5
C6 C7 H7 106.5
C9 C8 C7 113.3(3)
C9 C8 H8A 108.9
C7 C8 H8A 108.9
C9 C8 H8B 108.9
C7 C8 H8B 108.9
H8A C8 H8B 107.7
C8 C9 C4 113.7(3)
C8 C9 H9A 108.8
C4 C9 H9A 108.8
C8 C9 H9B 108.8
C4 C9 H9B 108.8
H9A C9 H9B 107.7
C7 C10 H10A 109.5
C7 C10 H10B 109.5
H10A C10 H10B 109.5
C7 C10 H10C 109.5
H10A C10 H10C 109.5
H10B C10 H10C 109.5
C6 C11 H11A 109.5
C6 C11 H11B 109.5
H11A C11 H11B 109.5
C6 C11 H11C 109.5
H11A C11 H11C 109.5
H11B C11 H11C 109.5
C13 C12 C14 112.3(3)
C13 C12 C4 110.6(3)
C14 C12 C4 113.0(3)
C13 C12 H12 106.8
C14 C12 H12 106.8
C4 C12 H12 106.8
C12 C13 H13A 109.5
C12 C13 H13B 109.5
H13A C13 H13B 109.5
C12 C13 H13C 109.5
H13A C13 H13C 109.5
H13B C13 H13C 109.5
O2 C14 C12 108.0(2)
O2 C14 C15 110.1(2)
C12 C14 C15 115.1(3)
O2 C14 H14 107.8
C12 C14 H14 107.8
C15 C14 H14 107.8
C17 C15 C16 108.0(3)
C17 C15 C19 109.5(3)
C16 C15 C19 104.5(2)
C17 C15 C14 114.1(3)
C16 C15 C14 108.7(3)
C19 C15 C14 111.5(2)
C15 C16 H16A 109.5
C15 C16 H16B 109.5
H16A C16 H16B 109.5
C15 C16 H16C 109.5
H16A C16 H16C 109.5
H16B C16 H16C 109.5
C18 C17 C15 130.4(3)
C18 C17 H17 114.8
C15 C17 H17 114.8
C17 C18 H18A 120.0
C17 C18 H18B 120.0
H18A C18 H18B 120.0
C20 C19 C15 117.8(2)
C20 C19 H19A 107.9
C15 C19 H19A 107.9
C20 C19 H19B 107.9
C15 C19 H19B 107.9
H19A C19 H19B 107.2
O3 C20 C19 106.2(2)
O3 C20 C6 106.8(2)
C19 C20 C6 115.4(2)
O3 C20 H20 109.5
C19 C20 H20 109.5
C6 C20 H20 109.5
O4 C21 O3 124.8(3)
O4 C21 C22 124.1(3)
O3 C21 C22 111.2(3)
C21 C22 S1 114.5(2)
C21 C22 H22A 108.6
S1 C22 H22A 108.6
C21 C22 H22B 108.6
S1 C22 H22B 108.6
H22A C22 H22B 107.6
C24 C23 C25 109.4(3)
C24 C23 C26 108.5(3)
C25 C23 C26 111.3(3)
C24 C23 S1 111.7(2)
C25 C23 S1 102.9(3)
C26 C23 S1 113.0(2)
C23 C24 H24A 109.5
C23 C24 H24B 109.5
H24A C24 H24B 109.5
C23 C24 H24C 109.5
H24A C24 H24C 109.5
H24B C24 H24C 109.5
C23 C25 H25A 109.5
C23 C25 H25B 109.5
H25A C25 H25B 109.5
C23 C25 H25C 109.5
H25A C25 H25C 109.5
H25B C25 H25C 109.5
N1 C26 C23 114.6(3)
N1 C26 H26A 108.6
C23 C26 H26A 108.6
N1 C26 H26B 108.6
C23 C26 H26B 108.6
H26A C26 H26B 107.6
O5 C27 N1 124.2(3)
O5 C27 C28 122.2(3)
N1 C27 C28 113.6(3)
N2 C28 C29 111.2(3)
N2 C28 C27 107.3(3)
C29 C28 C27 112.3(3)
N2 C28 H28 108.7
C29 C28 H28 108.7
C27 C28 H28 108.7
C31 C29 C30 112.3(3)
C31 C29 C28 111.5(3)
C30 C29 C28 111.8(3)
C31 C29 H29 106.9
C30 C29 H29 106.9
C28 C29 H29 106.9
C29 C30 H30A 109.5
C29 C30 H30B 109.5
H30A C30 H30B 109.5
C29 C30 H30C 109.5
H30A C30 H30C 109.5
H30B C30 H30C 109.5
C29 C31 H31A 109.5
C29 C31 H31B 109.5
H31A C31 H31B 109.5
C29 C31 H31C 109.5
H31A C31 H31C 109.5
H31B C31 H31C 109.5
C32 O6 H6 109.5
O6 C32 C33 112.4(4)
O6 C32 H32A 109.1
C33 C32 H32A 109.1
O6 C32 H32B 109.1
C33 C32 H32B 109.1
H32A C32 H32B 107.9
C32 C33 H33A 109.5
C32 C33 H33B 109.5
H33A C33 H33B 109.5
C32 C33 H33C 109.5
H33A C33 H33C 109.5
H33B C33 H33C 109.5
H7A O7 H7B 113(2)

loop_
_geom_bond_atom_site_label_1
_geom_bond_atom_site_label_2
_geom_bond_distance
S1 C22 1.807(4)
S1 C23 1.842(4)
O1 C1 1.226(4)
O2 C14 1.446(4)
O2 H2 0.8400
O3 C21 1.341(4)
O3 C20 1.478(3)
O4 C21 1.208(4)
O5 C27 1.230(4)
N1 C27 1.336(4)
N1 C26 1.452(4)
N1 H1 0.898(13)
N2 C28 1.491(4)
N2 H2A 0.910(12)
N2 H2B 0.919(12)
N2 H2C 0.922(12)
C1 C2 1.505(5)
C1 C5 1.510(4)
C2 C3 1.527(5)
C2 H2D 0.9900
C2 H2E 0.9900
C3 C4 1.553(4)
C3 H3A 0.9900
C3 H3B 0.9900
C4 C9 1.543(5)
C4 C12 1.557(5)
C4 C5 1.559(4)
C5 C6 1.562(4)
C5 H5 1.0000
C6 C11 1.543(4)
C6 C7 1.555(4)
C6 C20 1.558(4)
C7 C10 1.531(5)
C7 C8 1.538(5)
C7 H7 1.0000
C8 C9 1.520(5)
C8 H8A 0.9900
C8 H8B 0.9900
C9 H9A 0.9900
C9 H9B 0.9900
C10 H10A 0.9800
C10 H10B 0.9800
C10 H10C 0.9800
C11 H11A 0.9800
C11 H11B 0.9800
C11 H11C 0.9800
C12 C13 1.541(4)
C12 C14 1.548(4)
C12 H12 1.0000
C13 H13A 0.9800
C13 H13B 0.9800
C13 H13C 0.9800
C14 C15 1.559(4)
C14 H14 1.0000
C15 C17 1.517(5)
C15 C16 1.542(4)
C15 C19 1.542(4)
C16 H16A 0.9800
C16 H16B 0.9800
C16 H16C 0.9800
C17 C18 1.303(5)
C17 H17 0.9500
C18 H18A 0.9500
C18 H18B 0.9500
C19 C20 1.538(5)
C19 H19A 0.9900
C19 H19B 0.9900
C20 H20 1.0000
C21 C22 1.501(4)
C22 H22A 0.9900
C22 H22B 0.9900
C23 C24 1.522(5)
C23 C25 1.526(5)
C23 C26 1.540(5)
C24 H24A 0.9800
C24 H24B 0.9800
C24 H24C 0.9800
C25 H25A 0.9800
C25 H25B 0.9800
C25 H25C 0.9800
C26 H26A 0.9900
C26 H26B 0.9900
C27 C28 1.534(4)
C28 C29 1.533(5)
C28 H28 1.0000
C29 C31 1.522(5)
C29 C30 1.523(5)
C29 H29 1.0000
C30 H30A 0.9800
C30 H30B 0.9800
C30 H30C 0.9800
C31 H31A 0.9800
C31 H31B 0.9800
C31 H31C 0.9800
O6 C32 1.420(5)
O6 H6 0.8400
C32 C33 1.494(6)
C32 H32A 0.9900
C32 H32B 0.9900
C33 H33A 0.9800
C33 H33B 0.9800
C33 H33C 0.9800
O7 H7A 0.862(13)
O7 H7B 0.862(13)

loop_
_geom_hbond_atom_site_label_D
_geom_hbond_atom_site_label_H
_geom_hbond_atom_site_label_A
_geom_hbond_distance_DH
_geom_hbond_distance_HA
_geom_hbond_distance_DA
_geom_hbond_angle_DHA
_geom_hbond_site_symmetry_A
O2 H2 O5 0.84 2.02 2.748(3) 144.6 2_746
O7 H7B O1 0.862(13) 2.002(19) 2.770(4) 148(3) 2_746
N2 H2A O7 0.910(12) 1.879(16) 2.770(4) 166(3) 2_655
N2 H2B O2 0.919(12) 1.951(16) 2.828(4) 159(2) 2_756
N2 H2C O6 0.922(12) 1.88(2) 2.746(4) 156(3) 2
O6 H6 Cl1 0.84 2.23 3.054(3) 166.7 .
O7 H7A Cl1 0.862(13) 2.314(16) 3.147(3) 162(4) .
N1 H1 Cl1 0.898(13) 2.353(17) 3.208(3) 159(3) .

loop_
_geom_torsion_atom_site_label_1
_geom_torsion_atom_site_label_2
_geom_torsion_atom_site_label_3
_geom_torsion_atom_site_label_4
_geom_torsion
O1 C1 C2 C3 -170.0(3)
C5 C1 C2 C3 9.5(4)
C1 C2 C3 C4 16.3(4)
C2 C3 C4 C9 77.5(4)
C2 C3 C4 C12 -159.2(3)
C2 C3 C4 C5 -34.8(3)
O1 C1 C5 C4 148.5(4)
C2 C1 C5 C4 -31.0(3)
O1 C1 C5 C6 18.7(5)
C2 C1 C5 C6 -160.7(3)
C9 C4 C5 C1 -75.1(3)
C3 C4 C5 C1 39.5(3)
C12 C4 C5 C1 160.0(3)
C9 C4 C5 C6 54.7(3)
C3 C4 C5 C6 169.3(3)
C12 C4 C5 C6 -70.3(4)
C1 C5 C6 C11 -54.7(4)
C4 C5 C6 C11 -176.7(3)
C1 C5 C6 C7 65.7(3)
C4 C5 C6 C7 -56.3(3)
C1 C5 C6 C20 -173.5(3)
C4 C5 C6 C20 64.6(3)
C11 C6 C7 C10 -61.7(4)
C20 C6 C7 C10 60.5(4)
C5 C6 C7 C10 179.3(3)
C11 C6 C7 C8 172.3(3)
C20 C6 C7 C8 -65.5(3)
C5 C6 C7 C8 53.2(3)
C10 C7 C8 C9 174.2(3)
C6 C7 C8 C9 -56.2(4)
C7 C8 C9 C4 56.1(4)
C3 C4 C9 C8 -161.3(3)
C12 C4 C9 C8 76.0(4)
C5 C4 C9 C8 -51.8(4)
C9 C4 C12 C13 67.4(3)
C3 C4 C12 C13 -54.6(4)
C5 C4 C12 C13 -170.3(3)
C9 C4 C12 C14 -165.7(2)
C3 C4 C12 C14 72.3(3)
C5 C4 C12 C14 -43.4(4)
C13 C12 C14 O2 -5.8(4)
C4 C12 C14 O2 -131.7(3)
C13 C12 C14 C15 -129.2(3)
C4 C12 C14 C15 104.8(3)
O2 C14 C15 C17 -65.3(3)
C12 C14 C15 C17 57.0(4)
O2 C14 C15 C16 55.2(3)
C12 C14 C15 C16 177.5(3)
O2 C14 C15 C19 169.9(3)
C12 C14 C15 C19 -67.8(3)
C16 C15 C17 C18 -93.8(4)
C19 C15 C17 C18 152.9(4)
C14 C15 C17 C18 27.1(5)
C17 C15 C19 C20 -59.7(3)
C16 C15 C19 C20 -175.2(3)
C14 C15 C19 C20 67.5(3)
C21 O3 C20 C19 -105.3(3)
C21 O3 C20 C6 131.1(3)
C15 C19 C20 O3 130.6(3)
C15 C19 C20 C6 -111.4(3)
C11 C6 C20 O3 47.3(3)
C7 C6 C20 O3 -76.1(3)
C5 C6 C20 O3 166.1(2)
C11 C6 C20 C19 -70.4(3)
C7 C6 C20 C19 166.2(2)
C5 C6 C20 C19 48.4(3)
C20 O3 C21 O4 -3.7(4)
C20 O3 C21 C22 177.9(3)
O4 C21 C22 S1 96.3(4)
O3 C21 C22 S1 -85.2(3)
C23 S1 C22 C21 -77.5(3)
C22 S1 C23 C24 68.8(3)
C22 S1 C23 C25 -174.0(2)
C22 S1 C23 C26 -53.9(3)
C27 N1 C26 C23 100.9(4)
C24 C23 C26 N1 171.0(3)
C25 C23 C26 N1 50.6(4)
S1 C23 C26 N1 -64.6(3)
C26 N1 C27 O5 3.7(5)
C26 N1 C27 C28 -175.1(3)
O5 C27 C28 N2 5.6(4)
N1 C27 C28 N2 -175.5(3)
O5 C27 C28 C29 -116.9(3)
N1 C27 C28 C29 62.0(4)
N2 C28 C29 C31 71.3(4)
C27 C28 C29 C31 -168.5(3)
N2 C28 C29 C30 -55.5(4)
C27 C28 C29 C30 64.7(4)
